data_7052526
loop_
_publ_author_name
'Mansikkam\"aki, Heidi'
'Nissinen, Maija'
'Schalley, Christoph A.'
'Rissanen, Kari'

_publ_section_title
;
 Self-assembling resorcinarene capsules: solid and gas phase studies on
 encapsulation of small alkyl ammonium cations
;
_journal_issue 1
_journal_name_full 'New Journal of Chemistry'
_journal_page_first 88
_journal_paper_doi 10.1039/b207875a
_journal_volume 27
_journal_year 2003
_chemical_formula_sum 'C88 H124 Cl N O20'
_chemical_formula_weight 1551.33
_chemical_name_systematic
;
?
;
_space_group_IT_number 15
_symmetry_cell_setting monoclinic
_symmetry_space_group_name_Hall '-C 2yc'
_symmetry_space_group_name_H-M 'C 1 2/c 1'
_atom_sites_solution_hydrogens geom
_atom_sites_solution_primary direct
_atom_sites_solution_secondary difmap
_audit_creation_method SHELXL-97
_cell_angle_alpha 90.00
_cell_angle_beta 100.6560(10)
_cell_angle_gamma 90.00
_cell_formula_units_Z 4
_cell_length_a 22.4960(4)
_cell_length_b 13.7567(3)
_cell_length_c 27.7823(6)
_cell_measurement_temperature 173(2)
_cell_volume 8449.5(3)
_computing_cell_refinement Denzo-SMN
_computing_data_collection collect
_computing_data_reduction Denzo-SMN
_computing_structure_refinement 'SHELXL-97 (Sheldrick, 1997)'
_computing_structure_solution 'SHELXL-97 (Sheldrick, 1997)'
_diffrn_ambient_temperature 173(2)
_diffrn_measured_fraction_theta_full 0.970
_diffrn_measured_fraction_theta_max 0.970
_diffrn_measurement_device_type 'Nonius Kappa CCD'
_diffrn_radiation_monochromator graphite
_diffrn_radiation_source 'fine-focus sealed tube'
_diffrn_radiation_type MoK\a
_diffrn_radiation_wavelength 0.71073
_diffrn_reflns_av_R_equivalents 0.1082
_diffrn_reflns_av_sigmaI/netI 0.1406
_diffrn_reflns_limit_h_max 26
_diffrn_reflns_limit_h_min -24
_diffrn_reflns_limit_k_max 16
_diffrn_reflns_limit_k_min -15
_diffrn_reflns_limit_l_max 32
_diffrn_reflns_limit_l_min -28
_diffrn_reflns_number 17904
_diffrn_reflns_theta_full 25.04
_diffrn_reflns_theta_max 25.04
_diffrn_reflns_theta_min 1.49
_exptl_absorpt_coefficient_mu 0.115
_exptl_absorpt_correction_T_max 0.9662
_exptl_absorpt_correction_T_min 0.9607
_exptl_absorpt_correction_type 'not used'
_exptl_crystal_colour colorless
_exptl_crystal_density_diffrn 1.219
_exptl_crystal_density_method 'not measured'
_exptl_crystal_description block
_exptl_crystal_F_000 3344
_exptl_crystal_size_max 0.35
_exptl_crystal_size_mid 0.35
_exptl_crystal_size_min 0.30
_refine_diff_density_max 0.786
_refine_diff_density_min -0.909
_refine_diff_density_rms 0.117
_refine_ls_extinction_method none
_refine_ls_goodness_of_fit_ref 0.998
_refine_ls_hydrogen_treatment mixed
_refine_ls_matrix_type full
_refine_ls_number_parameters 503
_refine_ls_number_reflns 7253
_refine_ls_number_restraints 0
_refine_ls_restrained_S_all 0.998
_refine_ls_R_factor_all 0.1696
_refine_ls_R_factor_gt 0.0729
_refine_ls_shift/su_max 0.000
_refine_ls_shift/su_mean 0.000
_refine_ls_structure_factor_coef Fsqd
_refine_ls_weighting_details 'calc w=1/[\s^2^(Fo^2^)+(0.1412P)^2^+0.0000P] where P=(Fo^2^+2Fc^2^)/3'
_refine_ls_weighting_scheme calc
_refine_ls_wR_factor_gt 0.1906
_refine_ls_wR_factor_ref 0.2506
_reflns_number_gt 3703
_reflns_number_total 7253
_reflns_threshold_expression >2sigma(I)
_cod_data_source_file b207875a.txt
_cod_data_source_block 4(3)2ClMeOH
_cod_original_sg_symbol_H-M 'C 2/c'
_cod_database_code 7052526

loop_
_symmetry_equiv_pos_as_xyz
'x, y, z'
'-x, y, -z+1/2'
'x+1/2, y+1/2, z'
'-x+1/2, y+1/2, -z+1/2'
'-x, -y, -z'
'x, -y, z-1/2'
'-x+1/2, -y+1/2, -z'
'x+1/2, -y+1/2, z-1/2'

loop_
_atom_site_label
_atom_site_type_symbol
_atom_site_fract_x
_atom_site_fract_y
_atom_site_fract_z
_atom_site_U_iso_or_equiv
_atom_site_adp_type
_atom_site_occupancy
_atom_site_symmetry_multiplicity
_atom_site_calc_flag
_atom_site_refinement_flags
_atom_site_disorder_assembly
_atom_site_disorder_group
Cl1 Cl 0.0000 0.64574(12) 0.2500 0.0224(4) Uani 1 2 d S . .
O60 O 0.13440(16) 0.5486(3) 0.19137(12) 0.0354(9) Uani 1 1 d . . .
H60 H 0.1667 0.5368 0.2111 0.053 Uiso 1 1 calc R . .
C61 C 0.1276(3) 0.6527(5) 0.1845(2) 0.0516(17) Uani 1 1 d . . .
H61A H 0.1318 0.6847 0.2164 0.077 Uiso 1 1 calc R . .
H61B H 0.0876 0.6670 0.1651 0.077 Uiso 1 1 calc R . .
H61C H 0.1589 0.6770 0.1672 0.077 Uiso 1 1 calc R . .
O11 O 0.09162(14) 0.4962(3) 0.30173(11) 0.0308(9) Uani 1 1 d . . .
H11 H 0.0665 0.5361 0.2868 0.046 Uiso 1 1 calc R . .
O18 O 0.24084(16) 0.0724(2) 0.24675(10) 0.0326(9) Uani 1 1 d . . .
H18 H 0.2428 0.0931 0.2186 0.049 Uiso 1 1 calc R . .
O13 O -0.08458(14) 0.3946(3) 0.36383(11) 0.0292(8) Uani 1 1 d . . .
H13 H -0.1005 0.4380 0.3443 0.044 Uiso 1 1 calc R . .
O20 O 0.17715(17) 0.3984(3) 0.26094(11) 0.0349(9) Uani 1 1 d . . .
H20 H 0.1537 0.4302 0.2752 0.052 Uiso 1 1 calc R . .
O6 O -0.07752(17) -0.1190(3) 0.36573(14) 0.0435(10) Uani 1 1 d . . .
H6 H -0.0479 -0.1505 0.3594 0.065 Uiso 1 1 calc R . .
O4 O -0.13246(15) 0.2094(3) 0.37155(13) 0.0351(9) Uani 1 1 d . . .
H4 H -0.1170 0.2652 0.3731 0.053 Uiso 1 1 calc R . .
C9 C 0.0733(2) 0.3231(4) 0.39654(15) 0.0223(11) Uani 1 1 d . . .
H9 H 0.0978 0.2799 0.4185 0.027 Uiso 1 1 calc R . .
C12 C 0.0029(2) 0.4477(4) 0.33252(15) 0.0251(11) Uani 1 1 d . . .
H12 H -0.0213 0.4908 0.3104 0.030 Uiso 1 1 calc R . .
O25 O 0.01657(16) -0.2115(3) 0.33614(12) 0.0390(10) Uani 1 1 d . . .
H25 H 0.0108 -0.2461 0.3108 0.058 Uiso 1 1 calc R . .
C21 C 0.2270(2) 0.0219(3) 0.34299(14) 0.0191(11) Uani 1 1 d . . .
H21 H 0.2523 -0.0116 0.3220 0.023 Uiso 1 1 calc R . .
O27 O 0.17683(17) -0.1037(3) 0.25940(11) 0.0394(10) Uani 1 1 d . . .
H27 H 0.1958 -0.0520 0.2565 0.059 Uiso 1 1 calc R . .
C1 C -0.0008(2) -0.0084(3) 0.40764(14) 0.0193(11) Uani 1 1 d . . .
C10 C 0.1014(2) 0.3790(3) 0.36520(14) 0.0184(11) Uani 1 1 d . . .
C2 C 0.0104(2) 0.0877(3) 0.42299(14) 0.0181(11) Uani 1 1 d . . .
H2 H 0.0493 0.1023 0.4413 0.022 Uiso 1 1 calc R . .
C26 C 0.0972(2) -0.1534(4) 0.29722(15) 0.0286(12) Uani 1 1 d . . .
H26 H 0.0833 -0.1933 0.2695 0.034 Uiso 1 1 calc R . .
C8 C 0.0117(2) 0.3270(3) 0.39762(14) 0.0201(11) Uani 1 1 d . . .
C16 C 0.1954(2) 0.1985(3) 0.34872(14) 0.0170(10) Uani 1 1 d . . .
H16 H 0.1902 0.1843 0.3811 0.020 Uiso 1 1 calc R . .
C5 C -0.1012(2) 0.0460(4) 0.37009(16) 0.0292(12) Uani 1 1 d . . .
H5 H -0.1403 0.0318 0.3518 0.035 Uiso 1 1 calc R . .
C13 C -0.0233(2) 0.3914(4) 0.36424(15) 0.0217(11) Uani 1 1 d . . .
C11 C 0.0644(2) 0.4408(3) 0.33325(15) 0.0200(11) Uani 1 1 d . . .
C17 C 0.21411(19) 0.1233(3) 0.32168(15) 0.0179(11) Uani 1 1 d . . .
C4 C -0.0870(2) 0.1401(4) 0.38533(15) 0.0243(12) Uani 1 1 d . . .
C19 C 0.2073(2) 0.2371(4) 0.25472(15) 0.0269(12) Uani 1 1 d . . .
H19 H 0.2110 0.2504 0.2219 0.032 Uiso 1 1 calc R . .
C23 C 0.1347(2) -0.0358(3) 0.37570(14) 0.0177(10) Uani 1 1 d . . .
H23 H 0.1471 0.0067 0.4026 0.021 Uiso 1 1 calc R . .
C22 C 0.16922(19) -0.0374(3) 0.33917(14) 0.0170(10) Uani 1 1 d . . .
C20 C 0.1885(2) 0.3097(4) 0.28304(15) 0.0224(11) Uani 1 1 d . . .
C6 C -0.0590(2) -0.0276(4) 0.38131(15) 0.0267(12) Uani 1 1 d . . .
C15 C 0.18392(19) 0.2924(3) 0.33188(14) 0.0187(11) Uani 1 1 d . . .
C24 C 0.0838(2) -0.0914(3) 0.37579(14) 0.0191(11) Uani 1 1 d . . .
C3 C -0.0310(2) 0.1636(3) 0.41359(14) 0.0188(11) Uani 1 1 d . . .
C35 C 0.2650(2) 0.0246(4) 0.39500(15) 0.0229(11) Uani 1 1 d . . .
H35A H 0.3013 0.0650 0.3946 0.027 Uiso 1 1 calc R . .
H35B H 0.2410 0.0566 0.4170 0.027 Uiso 1 1 calc R . .
C33 C 0.2743(2) 0.3769(4) 0.41808(17) 0.0344(13) Uani 1 1 d . . .
H33A H 0.2827 0.4439 0.4082 0.041 Uiso 1 1 calc R . .
H33B H 0.2861 0.3318 0.3937 0.041 Uiso 1 1 calc R . .
C28 C 0.0475(2) -0.0869(3) 0.41783(14) 0.0184(11) Uani 1 1 d . . .
H28 H 0.0258 -0.1504 0.4178 0.022 Uiso 1 1 calc R . .
C36 C 0.2850(2) -0.0744(4) 0.41592(16) 0.0255(12) Uani 1 1 d . . .
H36A H 0.3044 -0.1104 0.3921 0.031 Uiso 1 1 calc R . .
H36B H 0.2491 -0.1118 0.4210 0.031 Uiso 1 1 calc R . .
C27 C 0.1485(2) -0.0962(4) 0.29897(15) 0.0257(12) Uani 1 1 d . . .
C18 C 0.2205(2) 0.1462(3) 0.27373(14) 0.0216(11) Uani 1 1 d . . .
C38 C 0.0898(2) -0.0782(3) 0.46765(14) 0.0206(11) Uani 1 1 d . . .
H38A H 0.1144 -0.0185 0.4679 0.025 Uiso 1 1 calc R . .
H38B H 0.0651 -0.0713 0.4935 0.025 Uiso 1 1 calc R . .
C32 C 0.2077(2) 0.3667(4) 0.41689(15) 0.0254(12) Uani 1 1 d . . .
H32A H 0.1947 0.4183 0.4376 0.030 Uiso 1 1 calc R . .
H32B H 0.2000 0.3033 0.4314 0.030 Uiso 1 1 calc R . .
C7 C -0.0170(2) 0.2665(3) 0.43271(14) 0.0213(11) Uani 1 1 d . . .
H7 H -0.0567 0.2977 0.4344 0.026 Uiso 1 1 calc R . .
C14 C 0.1689(2) 0.3735(3) 0.36516(14) 0.0193(11) Uani 1 1 d . . .
H14 H 0.1801 0.4359 0.3507 0.023 Uiso 1 1 calc R . .
C30 C 0.0218(3) 0.3676(4) 0.50870(16) 0.0369(14) Uani 1 1 d . . .
H30A H 0.0444 0.4127 0.4909 0.044 Uiso 1 1 calc R . .
H30B H -0.0201 0.3922 0.5053 0.044 Uiso 1 1 calc R . .
C39 C 0.1316(2) -0.1643(4) 0.47975(16) 0.0291(12) Uani 1 1 d . . .
H39A H 0.1476 -0.1825 0.4501 0.035 Uiso 1 1 calc R . .
H39B H 0.1079 -0.2201 0.4885 0.035 Uiso 1 1 calc R . .
C25 C 0.0664(2) -0.1522(4) 0.33610(15) 0.0226(11) Uani 1 1 d . . .
C29 C 0.0205(2) 0.2677(4) 0.48530(15) 0.0253(12) Uani 1 1 d . . .
H29A H 0.0030 0.2204 0.5057 0.030 Uiso 1 1 calc R . .
H29B H 0.0624 0.2470 0.4844 0.030 Uiso 1 1 calc R . .
C40 C 0.1844(2) -0.1464(4) 0.52133(17) 0.0397(14) Uani 1 1 d . . .
H40A H 0.2111 -0.0968 0.5115 0.060 Uiso 1 1 calc R . .
H40B H 0.2071 -0.2069 0.5292 0.060 Uiso 1 1 calc R . .
H40C H 0.1693 -0.1238 0.5503 0.060 Uiso 1 1 calc R . .
C34 C 0.3131(3) 0.3562(5) 0.4675(2) 0.0531(17) Uani 1 1 d . . .
H34A H 0.3019 0.4004 0.4919 0.080 Uiso 1 1 calc R . .
H34B H 0.3558 0.3659 0.4656 0.080 Uiso 1 1 calc R . .
H34C H 0.3069 0.2888 0.4769 0.080 Uiso 1 1 calc R . .
C37 C 0.3295(2) -0.0664(4) 0.46441(17) 0.0418(15) Uani 1 1 d . . .
H37A H 0.3652 -0.0298 0.4594 0.063 Uiso 1 1 calc R . .
H37B H 0.3417 -0.1317 0.4765 0.063 Uiso 1 1 calc R . .
H37C H 0.3100 -0.0326 0.4884 0.063 Uiso 1 1 calc R . .
C31 C 0.0501(3) 0.3673(5) 0.56109(18) 0.061(2) Uani 1 1 d . . .
H31A H 0.0243 0.3314 0.5798 0.091 Uiso 1 1 calc R . .
H31B H 0.0549 0.4343 0.5731 0.091 Uiso 1 1 calc R . .
H31C H 0.0898 0.3359 0.5652 0.091 Uiso 1 1 calc R . .
O62 O 0.24875(16) 0.1289(3) 0.15588(11) 0.0381(10) Uani 1 1 d . . .
H62 H 0.2171 0.1538 0.1398 0.057 Uiso 1 1 calc R . .
C63 C 0.2993(3) 0.1652(5) 0.1385(2) 0.063(2) Uani 1 1 d . . .
H63A H 0.2945 0.2353 0.1326 0.095 Uiso 1 1 calc R . .
H63B H 0.3028 0.1324 0.1078 0.095 Uiso 1 1 calc R . .
H63C H 0.3360 0.1533 0.1629 0.095 Uiso 1 1 calc R . .
N1 N 0.0000 0.1453(5) 0.2500 0.0265(14) Uani 1 2 d S . .
C51 C 0.0488(8) 0.2050(12) 0.2396(6) 0.235(8) Uiso 1 1 d . . .
H51A H 0.0659 0.2427 0.2688 0.353 Uiso 1 1 calc R . .
H51B H 0.0333 0.2494 0.2126 0.353 Uiso 1 1 calc R . .
H51C H 0.0802 0.1634 0.2304 0.353 Uiso 1 1 calc R . .
C50 C 0.0237(9) 0.0972(14) 0.2934(6) 0.282(10) Uiso 1 1 d . . .
H50A H 0.0371 0.1450 0.3193 0.423 Uiso 1 1 calc R . .
H50B H 0.0582 0.0573 0.2886 0.423 Uiso 1 1 calc R . .
H50C H -0.0075 0.0555 0.3029 0.423 Uiso 1 1 calc R . .

loop_
_atom_site_aniso_label
_atom_site_aniso_U_11
_atom_site_aniso_U_22
_atom_site_aniso_U_33
_atom_site_aniso_U_23
_atom_site_aniso_U_13
_atom_site_aniso_U_12
Cl1 0.0257(10) 0.0168(10) 0.0238(8) 0.000 0.0023(6) 0.000
O60 0.029(2) 0.030(3) 0.044(2) 0.0047(16) -0.0021(15) -0.0031(18)
C61 0.045(4) 0.061(5) 0.053(3) 0.006(3) 0.019(3) 0.006(4)
O11 0.0224(19) 0.036(2) 0.0358(18) 0.0171(16) 0.0101(15) 0.0065(17)
O18 0.044(2) 0.030(2) 0.0263(17) 0.0023(15) 0.0133(16) 0.0086(18)
O13 0.0165(19) 0.031(2) 0.0417(19) 0.0141(15) 0.0088(14) 0.0077(16)
O20 0.050(3) 0.024(2) 0.0349(18) 0.0140(16) 0.0187(16) 0.0132(19)
O6 0.030(2) 0.026(3) 0.068(2) -0.0183(19) -0.0054(19) -0.0056(19)
O4 0.022(2) 0.023(2) 0.057(2) 0.0042(18) -0.0017(16) 0.0017(17)
C9 0.023(3) 0.023(3) 0.022(2) 0.001(2) 0.0053(19) 0.004(2)
C12 0.024(3) 0.020(3) 0.031(2) 0.008(2) 0.004(2) 0.008(2)
O25 0.032(2) 0.044(3) 0.044(2) -0.0239(18) 0.0174(16) -0.025(2)
C21 0.019(3) 0.018(3) 0.021(2) 0.0005(18) 0.0061(18) 0.003(2)
O27 0.046(3) 0.044(3) 0.0341(18) -0.0210(17) 0.0233(16) -0.022(2)
C1 0.023(3) 0.018(3) 0.019(2) 0.0036(19) 0.0086(19) 0.000(2)
C10 0.018(3) 0.012(3) 0.025(2) -0.0035(19) 0.0034(19) 0.000(2)
C2 0.015(2) 0.021(3) 0.018(2) 0.0000(19) 0.0036(17) -0.002(2)
C26 0.029(3) 0.036(3) 0.021(2) -0.007(2) 0.006(2) -0.003(3)
C8 0.021(3) 0.019(3) 0.022(2) -0.0022(19) 0.0074(19) 0.001(2)
C16 0.018(3) 0.014(3) 0.018(2) 0.0019(19) 0.0009(17) -0.004(2)
C5 0.021(3) 0.027(3) 0.036(3) -0.003(2) -0.003(2) 0.001(3)
C13 0.018(3) 0.018(3) 0.029(2) 0.000(2) 0.0052(19) 0.003(2)
C11 0.020(3) 0.016(3) 0.025(2) 0.0044(19) 0.0056(19) 0.001(2)
C17 0.010(2) 0.018(3) 0.025(2) 0.0042(19) 0.0018(18) -0.001(2)
C4 0.022(3) 0.024(3) 0.029(2) 0.007(2) 0.008(2) 0.003(2)
C19 0.034(3) 0.030(3) 0.017(2) 0.003(2) 0.004(2) 0.001(3)
C23 0.022(3) 0.013(3) 0.018(2) -0.0009(18) 0.0024(18) 0.002(2)
C22 0.016(3) 0.012(3) 0.022(2) 0.0016(18) 0.0024(18) 0.002(2)
C20 0.023(3) 0.016(3) 0.029(2) 0.007(2) 0.006(2) 0.002(2)
C6 0.024(3) 0.029(3) 0.027(2) -0.009(2) 0.003(2) -0.004(3)
C15 0.013(2) 0.023(3) 0.020(2) 0.0031(19) 0.0020(17) -0.002(2)
C24 0.019(3) 0.018(3) 0.021(2) 0.0006(19) 0.0053(18) 0.000(2)
C3 0.020(3) 0.018(3) 0.019(2) -0.0012(18) 0.0054(19) -0.005(2)
C35 0.016(3) 0.023(3) 0.030(2) 0.003(2) 0.0033(19) 0.000(2)
C33 0.027(3) 0.031(4) 0.041(3) -0.002(2) -0.006(2) -0.003(3)
C28 0.018(3) 0.017(3) 0.022(2) 0.0008(19) 0.0064(18) -0.002(2)
C36 0.021(3) 0.019(3) 0.037(3) 0.005(2) 0.005(2) 0.003(2)
C27 0.029(3) 0.025(3) 0.026(2) -0.005(2) 0.012(2) -0.004(3)
C18 0.025(3) 0.019(3) 0.021(2) -0.004(2) 0.0061(19) 0.004(2)
C38 0.025(3) 0.018(3) 0.019(2) 0.0021(19) 0.0068(19) -0.004(2)
C32 0.026(3) 0.022(3) 0.027(2) 0.001(2) 0.001(2) 0.002(2)
C7 0.021(3) 0.020(3) 0.024(2) 0.0019(19) 0.0081(19) 0.003(2)
C14 0.016(3) 0.018(3) 0.025(2) 0.0053(19) 0.0052(18) -0.001(2)
C30 0.049(4) 0.027(4) 0.036(3) -0.008(2) 0.011(2) -0.004(3)
C39 0.027(3) 0.028(3) 0.032(3) 0.010(2) 0.004(2) 0.002(2)
C25 0.021(3) 0.017(3) 0.029(2) -0.005(2) 0.003(2) -0.005(2)
C29 0.031(3) 0.022(3) 0.024(2) 0.001(2) 0.008(2) -0.004(2)
C40 0.035(3) 0.048(4) 0.035(3) 0.005(3) 0.004(2) 0.009(3)
C34 0.033(4) 0.050(5) 0.067(4) 0.000(3) -0.015(3) -0.001(3)
C37 0.040(4) 0.041(4) 0.040(3) 0.015(3) -0.006(2) 0.002(3)
C31 0.101(6) 0.042(4) 0.038(3) -0.014(3) 0.009(3) -0.019(4)
O62 0.032(2) 0.052(3) 0.0310(18) 0.0057(16) 0.0063(15) 0.008(2)
C63 0.039(4) 0.058(5) 0.087(5) 0.028(4) -0.002(3) -0.009(4)
N1 0.015(3) 0.040(4) 0.021(3) 0.000 -0.005(2) 0.000

loop_
_atom_type_symbol
_atom_type_description
_atom_type_scat_dispersion_real
_atom_type_scat_dispersion_imag
_atom_type_scat_source
C C 0.0033 0.0016 'International Tables Vol C Tables 4.2.6.8 and 6.1.1.4'
H H 0.0000 0.0000 'International Tables Vol C Tables 4.2.6.8 and 6.1.1.4'
Cl Cl 0.1484 0.1585 'International Tables Vol C Tables 4.2.6.8 and 6.1.1.4'
N N 0.0061 0.0033 'International Tables Vol C Tables 4.2.6.8 and 6.1.1.4'
O O 0.0106 0.0060 'International Tables Vol C Tables 4.2.6.8 and 6.1.1.4'

loop_
_geom_angle_atom_site_label_1
_geom_angle_atom_site_label_2
_geom_angle_atom_site_label_3
_geom_angle
_geom_angle_site_symmetry_1
_geom_angle_site_symmetry_3
_geom_angle_publ_flag
C8 C9 C10 123.9(4) . . ?
C11 C12 C13 119.7(4) . . ?
C17 C21 C22 111.4(4) . . ?
C17 C21 C35 112.1(4) . . ?
C22 C21 C35 113.4(3) . . ?
C2 C1 C6 115.9(4) . . ?
C2 C1 C28 122.2(4) . . ?
C6 C1 C28 121.9(4) . . ?
C11 C10 C9 116.7(4) . . ?
C11 C10 C14 120.7(4) . . ?
C9 C10 C14 122.6(4) . . ?
C3 C2 C1 125.2(4) . . ?
C25 C26 C27 119.8(4) . . ?
C9 C8 C13 116.5(4) . . ?
C9 C8 C7 122.5(4) . . ?
C13 C8 C7 121.0(4) . . ?
C15 C16 C17 124.7(4) . . ?
C4 C5 C6 120.4(5) . . ?
O13 C13 C12 121.3(4) . . ?
O13 C13 C8 117.4(4) . . ?
C12 C13 C8 121.2(4) . . ?
C12 C11 O11 120.8(4) . . ?
C12 C11 C10 122.0(4) . . ?
O11 C11 C10 117.2(4) . . ?
C16 C17 C18 116.2(4) . . ?
C16 C17 C21 121.8(4) . . ?
C18 C17 C21 122.0(4) . . ?
C5 C4 C3 121.6(5) . . ?
C5 C4 O4 116.0(4) . . ?
C3 C4 O4 122.4(4) . . ?
C18 C19 C20 120.5(4) . . ?
C24 C23 C22 124.8(4) . . ?
C27 C22 C23 116.6(4) . . ?
C27 C22 C21 121.6(4) . . ?
C23 C22 C21 121.8(4) . . ?
O20 C20 C19 116.1(4) . . ?
O20 C20 C15 123.1(4) . . ?
C19 C20 C15 120.8(4) . . ?
O6 C6 C5 116.4(4) . . ?
O6 C6 C1 122.6(5) . . ?
C5 C6 C1 121.0(5) . . ?
C16 C15 C20 116.4(4) . . ?
C16 C15 C14 121.8(4) . . ?
C20 C15 C14 121.8(4) . . ?
C23 C24 C25 116.6(4) . . ?
C23 C24 C28 122.3(4) . . ?
C25 C24 C28 121.0(4) . . ?
C2 C3 C4 115.8(4) . . ?
C2 C3 C7 123.0(4) . . ?
C4 C3 C7 121.2(4) . . ?
C36 C35 C21 114.3(4) . . ?
C32 C33 C34 114.2(4) . . ?
C1 C28 C38 114.6(4) . . ?
C1 C28 C24 110.3(3) . . ?
C38 C28 C24 111.0(4) . . ?
C35 C36 C37 111.9(4) . . ?
O27 C27 C22 123.4(4) . . ?
O27 C27 C26 115.8(4) . . ?
C22 C27 C26 120.8(4) . . ?
C19 C18 O18 122.0(4) . . ?
C19 C18 C17 121.2(4) . . ?
O18 C18 C17 116.8(4) . . ?
C39 C38 C28 113.4(4) . . ?
C33 C32 C14 114.0(4) . . ?
C8 C7 C3 111.8(3) . . ?
C8 C7 C29 112.3(4) . . ?
C3 C7 C29 112.3(4) . . ?
C10 C14 C15 111.7(4) . . ?
C10 C14 C32 113.3(3) . . ?
C15 C14 C32 111.7(4) . . ?
C31 C30 C29 113.0(5) . . ?
C38 C39 C40 114.2(4) . . ?
C24 C25 O25 117.8(4) . . ?
C24 C25 C26 121.3(4) . . ?
O25 C25 C26 120.9(4) . . ?
C30 C29 C7 112.2(4) . . ?
C50 N1 C50 123.2(16) . 2 ?
C50 N1 C51 105.1(10) . . ?
C50 N1 C51 106.3(9) 2 . ?
C50 N1 C51 106.3(9) . 2 ?
C50 N1 C51 105.1(10) 2 2 ?
C51 N1 C51 110.6(14) . 2 ?

loop_
_geom_bond_atom_site_label_1
_geom_bond_atom_site_label_2
_geom_bond_distance
_geom_bond_site_symmetry_2
_geom_bond_publ_flag
O60 C61 1.450(7) . ?
O11 C11 1.386(5) . ?
O18 C18 1.388(5) . ?
O13 C13 1.377(5) . ?
O20 C20 1.368(5) . ?
O6 C6 1.369(6) . ?
O4 C4 1.399(6) . ?
C9 C8 1.394(6) . ?
C9 C10 1.396(6) . ?
C12 C11 1.383(6) . ?
C12 C13 1.384(6) . ?
O25 C25 1.386(5) . ?
C21 C17 1.522(6) . ?
C21 C22 1.522(6) . ?
C21 C35 1.537(6) . ?
O27 C27 1.373(5) . ?
C1 C2 1.397(6) . ?
C1 C6 1.402(6) . ?
C1 C28 1.521(6) . ?
C10 C11 1.390(6) . ?
C10 C14 1.521(6) . ?
C2 C3 1.390(6) . ?
C26 C25 1.387(6) . ?
C26 C27 1.391(7) . ?
C8 C13 1.412(6) . ?
C8 C7 1.514(6) . ?
C16 C15 1.383(6) . ?
C16 C17 1.388(6) . ?
C5 C4 1.381(7) . ?
C5 C6 1.384(7) . ?
C17 C18 1.402(6) . ?
C4 C3 1.393(6) . ?
C19 C18 1.369(7) . ?
C19 C20 1.385(7) . ?
C23 C24 1.377(6) . ?
C23 C22 1.388(6) . ?
C22 C27 1.388(6) . ?
C20 C15 1.400(6) . ?
C15 C14 1.526(6) . ?
C24 C25 1.382(6) . ?
C24 C28 1.546(5) . ?
C3 C7 1.525(6) . ?
C35 C36 1.517(6) . ?
C33 C32 1.500(7) . ?
C33 C34 1.511(7) . ?
C28 C38 1.533(6) . ?
C36 C37 1.526(7) . ?
C38 C39 1.511(7) . ?
C32 C14 1.540(6) . ?
C7 C29 1.546(6) . ?
C30 C31 1.477(7) . ?
C30 C29 1.518(7) . ?
C39 C40 1.516(7) . ?
O62 C63 1.408(7) . ?
N1 C50 1.392(18) . ?
N1 C50 1.392(18) 2 ?
N1 C51 1.441(16) . ?
N1 C51 1.441(16) 2 ?

loop_
_geom_hbond_atom_site_label_D
_geom_hbond_atom_site_label_H
_geom_hbond_atom_site_label_A
_geom_hbond_distance_DH
_geom_hbond_distance_HA
_geom_hbond_distance_DA
_geom_hbond_angle_DHA
_geom_hbond_site_symmetry_A
O60 H60 O18 0.84 2.25 3.026(5) 154.7 4
O60 H60 O20 0.84 2.34 2.871(5) 121.5 .
O11 H11 Cl1 0.84 2.23 3.074(3) 177.7 .
O18 H18 O62 0.84 1.84 2.679(4) 175.6 .
O13 H13 O60 0.84 1.90 2.732(5) 171.4 2
O20 H20 O11 0.84 1.92 2.758(5) 172.6 .
O6 H6 O25 0.84 1.89 2.724(5) 171.5 .
O4 H4 O13 0.84 1.96 2.789(5) 169.7 .
O25 H25 Cl1 0.84 2.23 3.065(3) 172.5 1_545
O27 H27 O18 0.84 2.03 2.872(5) 177.9 .
O62 H62 O4 0.84 2.02 2.813(5) 156.7 2

loop_
_geom_torsion_atom_site_label_1
_geom_torsion_atom_site_label_2
_geom_torsion_atom_site_label_3
_geom_torsion_atom_site_label_4
_geom_torsion
_geom_torsion_site_symmetry_1
_geom_torsion_site_symmetry_2
_geom_torsion_site_symmetry_3
_geom_torsion_site_symmetry_4
_geom_torsion_publ_flag
C8 C9 C10 C11 -0.6(7) . . . . ?
C8 C9 C10 C14 179.6(4) . . . . ?
C6 C1 C2 C3 -0.9(6) . . . . ?
C28 C1 C2 C3 177.9(3) . . . . ?
C10 C9 C8 C13 0.6(7) . . . . ?
C10 C9 C8 C7 -179.0(4) . . . . ?
C11 C12 C13 O13 -178.5(4) . . . . ?
C11 C12 C13 C8 0.2(7) . . . . ?
C9 C8 C13 O13 178.4(4) . . . . ?
C7 C8 C13 O13 -2.0(6) . . . . ?
C9 C8 C13 C12 -0.4(7) . . . . ?
C7 C8 C13 C12 179.2(4) . . . . ?
C13 C12 C11 O11 179.8(4) . . . . ?
C13 C12 C11 C10 -0.2(7) . . . . ?
C9 C10 C11 C12 0.4(7) . . . . ?
C14 C10 C11 C12 -179.8(4) . . . . ?
C9 C10 C11 O11 -179.6(4) . . . . ?
C14 C10 C11 O11 0.2(6) . . . . ?
C15 C16 C17 C18 -1.0(7) . . . . ?
C15 C16 C17 C21 178.9(4) . . . . ?
C22 C21 C17 C16 83.1(5) . . . . ?
C35 C21 C17 C16 -45.3(6) . . . . ?
C22 C21 C17 C18 -97.1(5) . . . . ?
C35 C21 C17 C18 134.6(4) . . . . ?
C6 C5 C4 C3 -2.1(7) . . . . ?
C6 C5 C4 O4 179.2(4) . . . . ?
C24 C23 C22 C27 3.3(7) . . . . ?
C24 C23 C22 C21 -176.5(4) . . . . ?
C17 C21 C22 C27 91.3(5) . . . . ?
C35 C21 C22 C27 -141.1(4) . . . . ?
C17 C21 C22 C23 -88.9(5) . . . . ?
C35 C21 C22 C23 38.7(6) . . . . ?
C18 C19 C20 O20 179.2(4) . . . . ?
C18 C19 C20 C15 1.4(7) . . . . ?
C4 C5 C6 O6 178.5(4) . . . . ?
C4 C5 C6 C1 -1.0(7) . . . . ?
C2 C1 C6 O6 -177.1(4) . . . . ?
C28 C1 C6 O6 4.2(6) . . . . ?
C2 C1 C6 C5 2.4(6) . . . . ?
C28 C1 C6 C5 -176.4(4) . . . . ?
C17 C16 C15 C20 3.7(7) . . . . ?
C17 C16 C15 C14 -174.5(4) . . . . ?
O20 C20 C15 C16 178.5(4) . . . . ?
C19 C20 C15 C16 -3.8(7) . . . . ?
O20 C20 C15 C14 -3.2(7) . . . . ?
C19 C20 C15 C14 174.4(4) . . . . ?
C22 C23 C24 C25 -0.4(7) . . . . ?
C22 C23 C24 C28 179.5(4) . . . . ?
C1 C2 C3 C4 -2.0(6) . . . . ?
C1 C2 C3 C7 177.9(4) . . . . ?
C5 C4 C3 C2 3.5(6) . . . . ?
O4 C4 C3 C2 -177.9(4) . . . . ?
C5 C4 C3 C7 -176.4(4) . . . . ?
O4 C4 C3 C7 2.2(6) . . . . ?
C17 C21 C35 C36 -173.6(4) . . . . ?
C22 C21 C35 C36 59.1(5) . . . . ?
C2 C1 C28 C38 36.6(5) . . . . ?
C6 C1 C28 C38 -144.7(4) . . . . ?
C2 C1 C28 C24 -89.5(5) . . . . ?
C6 C1 C28 C24 89.1(5) . . . . ?
C23 C24 C28 C1 88.9(5) . . . . ?
C25 C24 C28 C1 -91.1(5) . . . . ?
C23 C24 C28 C38 -39.2(6) . . . . ?
C25 C24 C28 C38 140.8(4) . . . . ?
C21 C35 C36 C37 172.2(4) . . . . ?
C23 C22 C27 O27 178.4(4) . . . . ?
C21 C22 C27 O27 -1.8(7) . . . . ?
C23 C22 C27 C26 -2.9(7) . . . . ?
C21 C22 C27 C26 176.9(5) . . . . ?
C25 C26 C27 O27 178.6(5) . . . . ?
C25 C26 C27 C22 -0.2(8) . . . . ?
C20 C19 C18 O18 -178.4(4) . . . . ?
C20 C19 C18 C17 1.6(7) . . . . ?
C16 C17 C18 C19 -1.8(7) . . . . ?
C21 C17 C18 C19 178.4(4) . . . . ?
C16 C17 C18 O18 178.2(4) . . . . ?
C21 C17 C18 O18 -1.7(6) . . . . ?
C1 C28 C38 C39 172.1(4) . . . . ?
C24 C28 C38 C39 -62.1(5) . . . . ?
C34 C33 C32 C14 -171.8(5) . . . . ?
C9 C8 C7 C3 -82.6(5) . . . . ?
C13 C8 C7 C3 97.8(5) . . . . ?
C9 C8 C7 C29 44.8(6) . . . . ?
C13 C8 C7 C29 -134.8(4) . . . . ?
C2 C3 C7 C8 88.6(5) . . . . ?
C4 C3 C7 C8 -91.5(5) . . . . ?
C2 C3 C7 C29 -38.7(5) . . . . ?
C4 C3 C7 C29 141.2(4) . . . . ?
C11 C10 C14 C15 -93.3(5) . . . . ?
C9 C10 C14 C15 86.5(5) . . . . ?
C11 C10 C14 C32 139.4(4) . . . . ?
C9 C10 C14 C32 -40.8(6) . . . . ?
C16 C15 C14 C10 -88.3(5) . . . . ?
C20 C15 C14 C10 93.6(5) . . . . ?
C16 C15 C14 C32 39.9(6) . . . . ?
C20 C15 C14 C32 -138.3(4) . . . . ?
C33 C32 C14 C10 -171.0(4) . . . . ?
C33 C32 C14 C15 61.7(5) . . . . ?
C28 C38 C39 C40 164.4(4) . . . . ?
C23 C24 C25 O25 177.7(4) . . . . ?
C28 C24 C25 O25 -2.3(7) . . . . ?
C23 C24 C25 C26 -2.9(7) . . . . ?
C28 C24 C25 C26 177.1(4) . . . . ?
C27 C26 C25 C24 3.3(8) . . . . ?
C27 C26 C25 O25 -177.4(5) . . . . ?
C31 C30 C29 C7 172.0(5) . . . . ?
C8 C7 C29 C30 66.4(5) . . . . ?
C3 C7 C29 C30 -166.5(4) . . . . ?
